data_1550284
loop_
_publ_author_name
'Chambers, Geoffrey M.'
'Johnson, Samantha I.'
'Raugei, Simone'
'Bullock, R. Morris'

_publ_section_title
;
 Anion control of tautomeric equilibria: Fe--H vs. N--H influenced by
 NH&#x22EF;F hydrogen bonding
;
_journal_name_full 'Chemical Science'
_journal_paper_doi 10.1039/C8SC04239J
_journal_year 2019
_chemical_formula_moiety 'C14 H28 Fe N O3 P2, B1 F4'
_chemical_formula_sum 'C14 H28 B F4 Fe N O3 P2'
_chemical_formula_weight 462.97
_chemical_name_systematic
; 
 ? 
;
_chemical_properties_physical Air-sensitive,Moisture-sensitive
_space_group_crystal_system monoclinic
_space_group_IT_number 14
_space_group_name_Hall '-P 2ybc'
_space_group_name_H-M_alt 'P 1 21/c 1'
_symmetry_space_group_name_Hall '-P 2ybc'
_symmetry_space_group_name_H-M 'P 1 21/c 1'
_atom_sites_solution_hydrogens geom
_audit_creation_date 2017-12-11
_audit_creation_method
; 
Olex2 1.2 
(compiled 2017.08.10 svn.r3458 for OlexSys, GUI svn.r5381) 
;
_audit_update_record
;
2017-12-12 deposited with the CCDC.
2018-11-23 downloaded from the CCDC.
;
_cell_angle_alpha 90
_cell_angle_beta 117.783(2)
_cell_angle_gamma 90
_cell_formula_units_Z 4
_cell_length_a 14.7564(9)
_cell_length_b 10.0345(7)
_cell_length_c 15.8101(14)
_cell_measurement_reflns_used 9893
_cell_measurement_temperature 100(2)
_cell_measurement_theta_max 24.69
_cell_measurement_theta_min 2.50
_cell_volume 2071.2(3)
_computing_cell_refinement 'SAINT V8.34A (Bruker, 2005)'
_computing_data_collection 'APEX2 V2013.10-0 (Bruker, 2013)'
_computing_data_reduction
; 
SAINT V8.34A, XPREP v2013/3, SADABS V2012/1, TWINABS V2012/1 
(Bruker, 2012 & 2013) 
;
_computing_molecular_graphics 'Olex2 (Dolomanov et al., 2009)'
_computing_publication_material 'Olex2 (Dolomanov et al., 2009)'
_computing_structure_refinement 'SHELX-2013-4 (Sheldrick, 2013)'
_computing_structure_solution 'SHELX-2013-4 (Sheldrick, 2013)'
_diffrn_ambient_temperature 100
_diffrn_measured_fraction_theta_full 1.000
_diffrn_measured_fraction_theta_max 0.989
_diffrn_measurement_device_type 'Bruker APEX-II CCD'
_diffrn_measurement_method '\f and \w scans'
_diffrn_radiation_type MoK\a
_diffrn_radiation_wavelength 0.71073
_diffrn_radiation_wavelength_id a18a_0m
_diffrn_reflns_av_unetI/netI 0.0430
_diffrn_reflns_Laue_measured_fraction_full 1.000
_diffrn_reflns_Laue_measured_fraction_max 0.989
_diffrn_reflns_limit_h_max 15
_diffrn_reflns_limit_h_min -17
_diffrn_reflns_limit_k_max 12
_diffrn_reflns_limit_k_min 0
_diffrn_reflns_limit_l_max 19
_diffrn_reflns_limit_l_min 0
_diffrn_reflns_number 3827
_diffrn_reflns_point_group_measured_fraction_full 1.000
_diffrn_reflns_point_group_measured_fraction_max 0.989
_diffrn_reflns_theta_full 25.242
_diffrn_reflns_theta_max 25.549
_diffrn_reflns_theta_min 2.498
_diffrn_standards_number 0
_exptl_absorpt_coefficient_mu 0.931
_exptl_absorpt_correction_T_max 0.745211
_exptl_absorpt_correction_T_min 0.662752
_exptl_absorpt_correction_type psi-scan
_exptl_absorpt_process_details
; 
 TWINABS-2012/1 (Bruker,2012) was used for absorption correction. 
 
For component 1: 
 wR2(int) was 0.0569 before and 0.0489 after correction. 
 The Ratio of minimum to maximum transmission not present. 
 The \l/2 correction factor is Not present 
 
For component 2: 
 wR2(int) was 0.0672 before and 0.0588 after correction. 
 The Ratio of minimum to maximum transmission is 0.89. 
 The \l/2 correction factor is Not present 
 
Final HKLF 4 output contains 71960 reflections, Rint = 0.0630 
 (26573 with I > 3sig(I), Rint = 0.0370) 
;
_exptl_crystal_colour colourless
_exptl_crystal_colour_primary colourless
_exptl_crystal_density_diffrn 1.485
_exptl_crystal_description prism
_exptl_crystal_F_000 960
_exptl_crystal_id a18a_0m
_exptl_crystal_preparation
; 
The data crystal was mounted using oil (Parantone-N, Exxon) to a 
0.3 mm cryo-loop (Hampton Research). 
;
_exptl_crystal_size_max 0.443
_exptl_crystal_size_mid 0.103
_exptl_crystal_size_min 0.03
_refine_diff_density_max 0.628
_refine_diff_density_min -0.432
_refine_diff_density_rms 0.072
_refine_ls_extinction_method none
_refine_ls_goodness_of_fit_ref 1.028
_refine_ls_hydrogen_treatment constr
_refine_ls_matrix_type full
_refine_ls_number_parameters 354
_refine_ls_number_reflns 3827
_refine_ls_number_restraints 433
_refine_ls_restrained_S_all 1.123
_refine_ls_R_factor_all 0.0519
_refine_ls_R_factor_gt 0.0382
_refine_ls_shift/su_max 0.002
_refine_ls_shift/su_mean 0.000
_refine_ls_structure_factor_coef Fsqd
_refine_ls_weighting_details 'w=1/[\s^2^(Fo^2^)+(0.0347P)^2^+2.1578P] where P=(Fo^2^+2Fc^2^)/3'
_refine_ls_weighting_scheme calc
_refine_ls_wR_factor_gt 0.0769
_refine_ls_wR_factor_ref 0.0818
_reflns_Friedel_coverage 0.000
_reflns_number_gt 3281
_reflns_number_total 3827
_reflns_threshold_expression 'I > 2\s(I)'
_cod_data_source_file c8sc04239j3.cif
_cod_data_source_block a18a_0mout
_cod_database_code 1550284
_shelxl_version_number 2014-3
_shelx_space_group_comment
; 
The symmetry employed for this shelxl refinement is uniquely defined 
by the following loop, which should always be used as a source of 
symmetry information in preference to the above space-group names. 
They are only intended as comments. 
;
_shelx_estimated_absorpt_t_max 0.973
_shelx_estimated_absorpt_t_min 0.683
_olex2_refinement_description
; 
1. Twinned data refinement 
 Scales: 0.698(1) 
 0.302(1) 
2. Fixed Uiso 
 At 1.2 times of: 
  All C(H,H) groups, All C(H,H,H,H) groups, All N(H) groups 
 At 1.5 times of: 
  All C(H,H,H) groups 
3. Restrained distances 
 F2-B1 \\sim F2A-B1A \\sim F3-B1 \\sim F3A-B1A \\sim F1-B1 \\sim F4A-B1A \\sim 
F4-B1 \\sim F1A-B1A 
 with sigma of 0.02 
 F1-F2 \\sim F1-F3 \\sim F1-F4 \\sim F2-F3 \\sim F2-F4 \\sim F3-F4 \\sim 
F1A-F2A \\sim F1A-F3A \\sim F1A-F4A ~ 
 F2A-F3A \\sim F2A-F4A \\sim F3A-F4A 
 with sigma of 0.02 
 N1-C5 \\sim N1A-C4A \\sim N1-C4 
 with sigma of 0.01 
4. Uiso/Uaniso restraints and constraints 
F2 \\sim F1 \\sim F4 \\sim F3 \\sim B1 \\sim F1A \\sim F2A \\sim B1A \\sim F4A 
\\sim F3A: within 2A with sigma of 0.01 and sigma for terminal atoms of 0.02 
P1 \\sim N1 \\sim C5 \\sim C6 \\sim C10 \\sim C7 \\sim C9 \\sim C8 \\sim C4 
\\sim N1A \\sim C6A \\sim C10A \\sim C4A \\sim C9A \\sim C7A \\sim C8A: within 
2A with sigma of 0.01 and sigma for terminal atoms of 0.02 
5. Rigid body (RIGU) restrains 
 P1, N1, C5, C6, C10, C7, C9, C8, C4, N1A, C6A, C10A, C4A, C9A, C7A, C8A 
 with sigma for 1-2 distances of 0.002 and sigma for 1-3 distances of 0.002 
6. Others 
 Sof(F1A)=Sof(F2A)=Sof(B1A)=Sof(F4A)=Sof(F3A)=1-FVAR(1) 
 Sof(F2)=Sof(F1)=Sof(F4)=Sof(F3)=Sof(B1)=FVAR(1) 
 Sof(H5bc)=Sof(H5bd)=Sof(N1A)=Sof(H1A)=Sof(C6A)=Sof(H6Aa)=Sof(H6Ab)=Sof(H6Ac)= 
 Sof(C10A)=Sof(H10d)=Sof(H10e)=Sof(H10f)=Sof(C4A)=Sof(H4Aa)=Sof(H4Ab)=Sof(C9A)= 
 Sof(H9Aa)=Sof(H9Ab)=Sof(C7A)=Sof(H7Aa)=Sof(H7Ab)=Sof(C8A)=Sof(H8Aa)=Sof(H8Ab)= 
 Sof(H8Ac)=1-FVAR(2) 
 Sof(N1)=Sof(H1)=Sof(H5aa)=Sof(H5ab)=Sof(C6)=Sof(H6a)=Sof(H6b)=Sof(H6c)= 
 Sof(C10)=Sof(H10a)=Sof(H10b)=Sof(H10c)=Sof(C7)=Sof(H7a)=Sof(H7b)=Sof(C9)= 
 Sof(H9a)=Sof(H9b)=Sof(C8)=Sof(H8a)=Sof(H8b)=Sof(H8c)=Sof(C4)=Sof(H4a)=Sof(H4b)= 
 FVAR(2) 
7.a Ternary CH refined with riding coordinates: 
 N1(H1), N1A(H1A) 
7.b Secondary CH2 refined with riding coordinates: 
 C11(H11a,H11b), C13(H13a,H13b), C5(H5aa,H5ab), C5(H5bc,H5bd), C7(H7a,H7b), 
 C9(H9a,H9b), C4(H4a,H4b), C4A(H4Aa,H4Ab), C9A(H9Aa,H9Ab), C7A(H7Aa,H7Ab) 
7.c Idealised Me refined as rotating group: 
 C12(H12a,H12b,H12c), C14(H14a,H14b,H14c), C6(H6a,H6b,H6c), C10(H10a,H10b, 
 H10c), C8(H8a,H8b,H8c), C6A(H6Aa,H6Ab,H6Ac), C10A(H10d,H10e,H10f), C8A(H8Aa, 
 H8Ab,H8Ac) 
;
_olex2_submission_special_instructions 'No special instructions were received'

loop_
_space_group_symop_operation_xyz
'x, y, z'
'-x, y+1/2, -z+1/2'
'-x, -y, -z'
'x, -y-1/2, z-1/2'

loop_
_atom_site_label
_atom_site_type_symbol
_atom_site_fract_x
_atom_site_fract_y
_atom_site_fract_z
_atom_site_U_iso_or_equiv
_atom_site_adp_type
_atom_site_occupancy
_atom_site_site_symmetry_order
_atom_site_calc_flag
_atom_site_refinement_flags_posn
_atom_site_refinement_flags_adp
_atom_site_refinement_flags_occupancy
_atom_site_disorder_assembly
_atom_site_disorder_group
Fe01 Fe 0.62007(3) 0.78547(4) 0.17534(3) 0.01670(12) Uani 1 1 d . . . . .
P2 P 0.74034(6) 0.91378(7) 0.28039(6) 0.01608(18) Uani 1 1 d . . . . .
P1 P 0.70790(6) 0.60632(8) 0.24708(7) 0.0203(2) Uani 1 1 d . U . . .
O3 O 0.49453(19) 1.0213(2) 0.09102(17) 0.0330(6) Uani 1 1 d . . . . .
O2 O 0.44842(19) 0.6821(3) 0.1996(2) 0.0433(7) Uani 1 1 d . . . . .
O1 O 0.6433(2) 0.7291(3) 0.00503(18) 0.0398(7) Uani 1 1 d . . . . .
C11 C 0.7500(3) 1.0827(3) 0.2412(2) 0.0219(7) Uani 1 1 d . . . . .
H11A H 0.6896 1.1348 0.2334 0.026 Uiso 1 1 calc R . . . .
H11B H 0.8117 1.1263 0.2917 0.026 Uiso 1 1 calc R . . . .
F2 F 1.0466(4) 0.6736(5) 0.6869(3) 0.0553(14) Uani 0.667(6) 1 d D U P A 1
F1 F 1.0031(3) 0.8259(4) 0.5722(2) 0.0421(12) Uani 0.667(6) 1 d D U P A 1
N1 N 0.9016(4) 0.7217(4) 0.3497(4) 0.0174(11) Uani 0.623(6) 1 d D U P B 1
H1 H 0.8891 0.7055 0.4058 0.021 Uiso 0.623(6) 1 calc R . P B 1
C1 C 0.6365(3) 0.7515(3) 0.0731(3) 0.0262(8) Uani 1 1 d . . . . .
C12 C 0.7561(3) 1.0864(4) 0.1474(3) 0.0294(9) Uani 1 1 d . . . . .
H12A H 0.6926 1.0504 0.0958 0.044 Uiso 1 1 calc GR . . . .
H12B H 0.8143 1.0325 0.1538 0.044 Uiso 1 1 calc GR . . . .
H12C H 0.7652 1.1787 0.1325 0.044 Uiso 1 1 calc GR . . . .
C13 C 0.7358(3) 0.9395(3) 0.3931(2) 0.0221(7) Uani 1 1 d . . . . .
H13A H 0.6647 0.9644 0.3771 0.026 Uiso 1 1 calc R . . . .
H13B H 0.7500 0.8527 0.4266 0.026 Uiso 1 1 calc R . . . .
C2 C 0.5178(2) 0.7217(3) 0.1918(3) 0.0264(8) Uani 1 1 d . . . . .
C5 C 0.8761(3) 0.8648(3) 0.3222(3) 0.0252(7) Uani 1 1 d D U . . .
H5AA H 0.8945 0.8857 0.2709 0.030 Uiso 0.623(6) 1 calc R . P B 1
H5AB H 0.9198 0.9206 0.3781 0.030 Uiso 0.623(6) 1 calc R . P B 1
H5BC H 0.9034 0.9230 0.2889 0.030 Uiso 0.377(6) 1 calc R . P B 2
H5BD H 0.9140 0.8874 0.3910 0.030 Uiso 0.377(6) 1 calc R . P B 2
C3 C 0.5445(3) 0.9286(3) 0.1235(2) 0.0225(8) Uani 1 1 d . . . . .
C14 C 0.8069(3) 1.0424(3) 0.4637(3) 0.0313(9) Uani 1 1 d . . . . .
H14A H 0.7887 1.1314 0.4353 0.047 Uiso 1 1 calc GR . . . .
H14B H 0.8779 1.0222 0.4791 0.047 Uiso 1 1 calc GR . . . .
H14C H 0.7997 1.0396 0.5223 0.047 Uiso 1 1 calc GR . . . .
C6 C 1.0140(6) 0.7035(11) 0.3840(6) 0.0187(18) Uani 0.623(6) 1 d . U P B 1
H6A H 1.0301 0.7225 0.3316 0.028 Uiso 0.623(6) 1 calc GR . P B 1
H6B H 1.0333 0.6114 0.4056 0.028 Uiso 0.623(6) 1 calc GR . P B 1
H6C H 1.0524 0.7646 0.4372 0.028 Uiso 0.623(6) 1 calc GR . P B 1
F4 F 0.8941(3) 0.7756(6) 0.6279(3) 0.0739(19) Uani 0.667(6) 1 d D U P A 1
C10 C 0.7573(8) 0.4166(13) 0.3928(9) 0.024(2) Uani 0.623(6) 1 d . U P B 1
H10A H 0.7377 0.3385 0.3508 0.035 Uiso 0.623(6) 1 calc GR . P B 1
H10B H 0.7562 0.3938 0.4526 0.035 Uiso 0.623(6) 1 calc GR . P B 1
H10C H 0.8265 0.4449 0.4068 0.035 Uiso 0.623(6) 1 calc GR . P B 1
C7 C 0.6809(6) 0.4582(8) 0.1656(6) 0.0230(16) Uani 0.623(6) 1 d . U P B 1
H7A H 0.6917 0.4842 0.1106 0.028 Uiso 0.623(6) 1 calc R . P B 1
H7B H 0.7305 0.3866 0.2007 0.028 Uiso 0.623(6) 1 calc R . P B 1
C9 C 0.6784(6) 0.5351(10) 0.3410(7) 0.0230(16) Uani 0.623(6) 1 d . U P B 1
H9A H 0.6855 0.6048 0.3880 0.028 Uiso 0.623(6) 1 calc R . P B 1
H9B H 0.6073 0.5010 0.3113 0.028 Uiso 0.623(6) 1 calc R . P B 1
F3 F 0.9245(6) 0.6367(6) 0.5316(3) 0.106(3) Uani 0.667(6) 1 d D U P A 1
C8 C 0.5727(6) 0.4036(8) 0.1283(6) 0.0305(18) Uani 0.623(6) 1 d . U P B 1
H8A H 0.5639 0.3260 0.0875 0.046 Uiso 0.623(6) 1 calc GR . P B 1
H8B H 0.5230 0.4726 0.0909 0.046 Uiso 0.623(6) 1 calc GR . P B 1
H8C H 0.5614 0.3771 0.1823 0.046 Uiso 0.623(6) 1 calc GR . P B 1
B1 B 0.9682(4) 0.7247(6) 0.6083(4) 0.0202(18) Uani 0.667(6) 1 d D U P A 1
C4 C 0.8441(4) 0.6174(4) 0.2777(4) 0.0159(11) Uani 0.623(6) 1 d D U P B 1
H4A H 0.8768 0.5300 0.3025 0.019 Uiso 0.623(6) 1 calc R . P B 1
H4B H 0.8494 0.6360 0.2187 0.019 Uiso 0.623(6) 1 calc R . P B 1
F1A F 1.0345(9) 0.7850(12) 0.0770(8) 0.104(4) Uani 0.333(6) 1 d D U P A 2
F2A F 0.9775(7) 0.6529(6) 0.1539(5) 0.056(3) Uani 0.333(6) 1 d D U P A 2
B1A B 0.9756(11) 0.7780(13) 0.1217(10) 0.074(7) Uani 0.333(6) 1 d D U P A 2
F4A F 1.0077(10) 0.8722(9) 0.1908(7) 0.073(4) Uani 0.333(6) 1 d D U P A 2
F3A F 0.8795(6) 0.8185(12) 0.0625(10) 0.121(6) Uani 0.333(6) 1 d D U P A 2
N1A N 0.9028(7) 0.7318(8) 0.3123(7) 0.0190(16) Uani 0.377(6) 1 d D U P B 2
H1A H 0.8763 0.7191 0.2420 0.023 Uiso 0.377(6) 1 calc R . P B 2
C6A C 1.0158(11) 0.7061(19) 0.3554(11) 0.021(3) Uani 0.377(6) 1 d . U P B 2
H6AA H 1.0499 0.7843 0.3460 0.031 Uiso 0.377(6) 1 calc GR . P B 2
H6AB H 1.0279 0.6286 0.3243 0.031 Uiso 0.377(6) 1 calc GR . P B 2
H6AC H 1.0434 0.6885 0.4239 0.031 Uiso 0.377(6) 1 calc GR . P B 2
C10A C 0.7323(13) 0.417(2) 0.3998(16) 0.022(3) Uani 0.377(6) 1 d . U P B 2
H10D H 0.7132 0.3440 0.3532 0.033 Uiso 0.377(6) 1 calc GR . P B 2
H10E H 0.6940 0.4078 0.4362 0.033 Uiso 0.377(6) 1 calc GR . P B 2
H10F H 0.8059 0.4123 0.4436 0.033 Uiso 0.377(6) 1 calc GR . P B 2
C4A C 0.8510(6) 0.6260(8) 0.3412(7) 0.0197(16) Uani 0.377(6) 1 d D U P B 2
H4AA H 0.8555 0.6494 0.4038 0.024 Uiso 0.377(6) 1 calc R . P B 2
H4AB H 0.8869 0.5401 0.3484 0.024 Uiso 0.377(6) 1 calc R . P B 2
C9A C 0.7072(10) 0.5479(18) 0.3484(12) 0.020(2) Uani 0.377(6) 1 d . U P B 2
H9AA H 0.7512 0.6120 0.3982 0.024 Uiso 0.377(6) 1 calc R . P B 2
H9AB H 0.6366 0.5665 0.3373 0.024 Uiso 0.377(6) 1 calc R . P B 2
C7A C 0.7150(10) 0.4674(15) 0.1838(11) 0.023(2) Uani 0.377(6) 1 d . U P B 2
H7AA H 0.7480 0.4934 0.1441 0.027 Uiso 0.377(6) 1 calc R . P B 2
H7AB H 0.7582 0.3983 0.2295 0.027 Uiso 0.377(6) 1 calc R . P B 2
C8A C 0.6100(9) 0.4103(13) 0.1200(10) 0.026(3) Uani 0.377(6) 1 d . U P B 2
H8AA H 0.5622 0.4829 0.0864 0.039 Uiso 0.377(6) 1 calc GR . P B 2
H8AB H 0.5856 0.3612 0.1591 0.039 Uiso 0.377(6) 1 calc GR . P B 2
H8AC H 0.6141 0.3497 0.0732 0.039 Uiso 0.377(6) 1 calc GR . P B 2

loop_
_atom_site_aniso_label
_atom_site_aniso_U_11
_atom_site_aniso_U_22
_atom_site_aniso_U_33
_atom_site_aniso_U_23
_atom_site_aniso_U_13
_atom_site_aniso_U_12
Fe01 0.0193(2) 0.0132(2) 0.0212(3) 0.00092(19) 0.0125(2) 0.00123(18)
P2 0.0173(4) 0.0106(4) 0.0243(4) 0.0026(3) 0.0131(4) 0.0014(3)
P1 0.0158(4) 0.0111(4) 0.0353(5) -0.0006(3) 0.0131(4) -0.0003(3)
O3 0.0381(15) 0.0308(14) 0.0321(14) 0.0113(12) 0.0181(12) 0.0160(12)
O2 0.0217(14) 0.0408(16) 0.073(2) 0.0173(15) 0.0268(15) 0.0020(12)
O1 0.0583(17) 0.0413(16) 0.0291(15) -0.0007(12) 0.0283(14) 0.0149(14)
C11 0.0210(16) 0.0144(16) 0.033(2) 0.0039(14) 0.0145(16) 0.0012(13)
F2 0.067(3) 0.043(3) 0.055(3) 0.025(2) 0.028(2) 0.032(2)
F1 0.036(2) 0.047(2) 0.047(2) 0.0040(18) 0.0221(17) -0.0086(17)
N1 0.0138(17) 0.0155(18) 0.022(2) -0.0032(18) 0.0075(18) 0.0012(14)
C1 0.0299(19) 0.0192(17) 0.031(2) -0.0017(15) 0.0150(17) 0.0018(15)
C12 0.038(2) 0.0177(18) 0.044(2) 0.0062(16) 0.029(2) -0.0003(16)
C13 0.0284(19) 0.0186(17) 0.0218(18) 0.0003(14) 0.0138(16) -0.0013(15)
C2 0.0183(17) 0.0220(18) 0.036(2) 0.0105(16) 0.0100(16) 0.0078(15)
C5 0.0204(16) 0.0171(13) 0.042(2) 0.0025(14) 0.0180(15) 0.0015(12)
C3 0.0246(18) 0.0263(19) 0.0207(18) 0.0008(15) 0.0140(15) -0.0013(15)
C14 0.047(2) 0.0191(17) 0.027(2) 0.0007(15) 0.0161(19) -0.0004(16)
C6 0.013(2) 0.025(3) 0.016(4) 0.001(3) 0.006(2) 0.0034(19)
F4 0.031(2) 0.146(5) 0.056(3) 0.048(3) 0.029(2) 0.024(3)
C10 0.021(5) 0.021(3) 0.029(4) 0.009(3) 0.012(3) 0.004(3)
C7 0.025(4) 0.012(2) 0.030(3) -0.004(2) 0.011(3) 0.000(3)
C9 0.024(4) 0.019(3) 0.024(3) 0.004(2) 0.010(3) 0.005(3)
F3 0.166(6) 0.112(5) 0.060(3) -0.052(3) 0.070(4) -0.091(5)
C8 0.031(4) 0.020(3) 0.033(3) -0.003(2) 0.009(3) -0.005(3)
B1 0.021(3) 0.025(4) 0.018(3) 0.000(3) 0.012(3) -0.010(3)
C4 0.0181(19) 0.0104(19) 0.021(2) -0.0008(17) 0.0105(18) 0.0026(15)
F1A 0.134(9) 0.119(10) 0.123(8) 0.043(7) 0.113(8) 0.042(8)
F2A 0.071(6) 0.031(4) 0.054(5) -0.003(4) 0.019(4) -0.015(4)
B1A 0.087(10) 0.050(10) 0.096(10) 0.025(9) 0.053(9) -0.014(9)
F4A 0.167(11) 0.026(5) 0.074(6) -0.025(5) 0.095(7) -0.037(6)
F3A 0.028(5) 0.094(8) 0.176(14) 0.018(9) -0.008(7) 0.017(5)
N1A 0.013(2) 0.019(2) 0.027(4) 0.001(2) 0.011(3) 0.0004(18)
C6A 0.013(3) 0.028(5) 0.025(7) -0.001(5) 0.010(3) 0.000(3)
C10A 0.011(7) 0.023(4) 0.030(5) 0.002(4) 0.008(5) -0.001(4)
C4A 0.015(2) 0.015(3) 0.029(3) -0.001(2) 0.011(2) 0.000(2)
C9A 0.008(4) 0.020(4) 0.030(3) 0.000(3) 0.008(3) -0.003(3)
C7A 0.018(5) 0.015(3) 0.031(4) -0.001(3) 0.008(3) 0.004(3)
C8A 0.019(5) 0.018(4) 0.034(5) -0.006(4) 0.006(4) 0.004(4)

loop_
_atom_type_symbol
_atom_type_description
_atom_type_scat_dispersion_real
_atom_type_scat_dispersion_imag
_atom_type_scat_source
C C 0.0033 0.0016 'International Tables Vol C Tables 4.2.6.8 and 6.1.1.4'
H H 0.0000 0.0000 'International Tables Vol C Tables 4.2.6.8 and 6.1.1.4'
B B 0.0013 0.0007 'International Tables Vol C Tables 4.2.6.8 and 6.1.1.4'
N N 0.0061 0.0033 'International Tables Vol C Tables 4.2.6.8 and 6.1.1.4'
O O 0.0106 0.0060 'International Tables Vol C Tables 4.2.6.8 and 6.1.1.4'
F F 0.0171 0.0103 'International Tables Vol C Tables 4.2.6.8 and 6.1.1.4'
P P 0.1023 0.0942 'International Tables Vol C Tables 4.2.6.8 and 6.1.1.4'
Fe Fe 0.3463 0.8444 'International Tables Vol C Tables 4.2.6.8 and 6.1.1.4'

loop_
_geom_angle_atom_site_label_1
_geom_angle_atom_site_label_2
_geom_angle_atom_site_label_3
_geom_angle
P2 Fe01 P1 90.86(4)
C1 Fe01 P2 113.34(11)
C1 Fe01 P1 90.86(11)
C2 Fe01 P2 123.07(12)
C2 Fe01 P1 88.08(10)
C2 Fe01 C1 123.59(17)
C2 Fe01 C3 88.02(15)
C3 Fe01 P2 89.25(11)
C3 Fe01 P1 175.41(11)
C3 Fe01 C1 93.31(15)
C11 P2 Fe01 116.72(11)
C11 P2 C5 97.14(14)
C13 P2 Fe01 115.81(11)
C13 P2 C11 103.99(15)
C13 P2 C5 102.31(17)
C5 P2 Fe01 118.11(11)
C7 P1 Fe01 114.0(3)
C9 P1 Fe01 115.0(3)
C9 P1 C7 100.8(4)
C4 P1 Fe01 113.30(16)
C4 P1 C7 94.8(3)
C4 P1 C9 116.4(3)
C4A P1 Fe01 118.7(2)
C9A P1 Fe01 120.3(6)
C9A P1 C4A 78.3(5)
C9A P1 C7A 106.9(8)
C7A P1 Fe01 122.4(5)
C7A P1 C4A 100.7(5)
P2 C11 H11A 108.9
P2 C11 H11B 108.9
H11A C11 H11B 107.7
C12 C11 P2 113.5(2)
C12 C11 H11A 108.9
C12 C11 H11B 108.9
C5 N1 H1 106.8
C5 N1 C6 108.0(5)
C6 N1 H1 106.8
C4 N1 H1 106.8
C4 N1 C5 118.5(4)
C4 N1 C6 109.4(5)
O1 C1 Fe01 177.5(3)
C11 C12 H12A 109.5
C11 C12 H12B 109.5
C11 C12 H12C 109.5
H12A C12 H12B 109.5
H12A C12 H12C 109.5
H12B C12 H12C 109.5
P2 C13 H13A 107.6
P2 C13 H13B 107.6
H13A C13 H13B 107.0
C14 C13 P2 118.9(2)
C14 C13 H13A 107.6
C14 C13 H13B 107.6
O2 C2 Fe01 177.5(3)
P2 C5 H5AA 108.3
P2 C5 H5AB 108.3
P2 C5 H5BC 107.0
P2 C5 H5BD 107.0
N1 C5 P2 116.1(3)
N1 C5 H5AA 108.3
N1 C5 H5AB 108.3
H5AA C5 H5AB 107.4
H5BC C5 H5BD 106.8
N1A C5 P2 121.1(4)
N1A C5 H5BC 107.0
N1A C5 H5BD 107.0
O3 C3 Fe01 178.6(3)
C13 C14 H14A 109.5
C13 C14 H14B 109.5
C13 C14 H14C 109.5
H14A C14 H14B 109.5
H14A C14 H14C 109.5
H14B C14 H14C 109.5
N1 C6 H6A 109.5
N1 C6 H6B 109.5
N1 C6 H6C 109.5
H6A C6 H6B 109.5
H6A C6 H6C 109.5
H6B C6 H6C 109.5
H10A C10 H10B 109.5
H10A C10 H10C 109.5
H10B C10 H10C 109.5
C9 C10 H10A 109.5
C9 C10 H10B 109.5
C9 C10 H10C 109.5
P1 C7 H7A 108.9
P1 C7 H7B 108.9
H7A C7 H7B 107.7
C8 C7 P1 113.5(6)
C8 C7 H7A 108.9
C8 C7 H7B 108.9
P1 C9 H9A 110.1
P1 C9 H9B 110.1
C10 C9 P1 107.9(6)
C10 C9 H9A 110.1
C10 C9 H9B 110.1
H9A C9 H9B 108.4
C7 C8 H8A 109.5
C7 C8 H8B 109.5
C7 C8 H8C 109.5
H8A C8 H8B 109.5
H8A C8 H8C 109.5
H8B C8 H8C 109.5
F2 B1 F1 109.7(5)
F2 B1 F4 111.6(5)
F2 B1 F3 114.4(6)
F1 B1 F3 102.5(5)
F4 B1 F1 108.2(5)
F4 B1 F3 109.9(5)
P1 C4 H4A 108.7
P1 C4 H4B 108.7
N1 C4 P1 114.1(4)
N1 C4 H4A 108.7
N1 C4 H4B 108.7
H4A C4 H4B 107.6
F2A B1A F1A 109.9(10)
F2A B1A F4A 114.0(11)
F4A B1A F1A 108.5(11)
F3A B1A F1A 110.2(11)
F3A B1A F2A 111.9(11)
F3A B1A F4A 102.1(11)
C5 N1A H1A 104.9
C5 N1A C6A 114.7(9)
C5 N1A C4A 115.2(7)
C6A N1A H1A 104.9
C4A N1A H1A 104.9
C4A N1A C6A 110.9(9)
N1A C6A H6AA 109.5
N1A C6A H6AB 109.5
N1A C6A H6AC 109.5
H6AA C6A H6AB 109.5
H6AA C6A H6AC 109.5
H6AB C6A H6AC 109.5
H10D C10A H10E 109.5
H10D C10A H10F 109.5
H10E C10A H10F 109.5
C9A C10A H10D 109.5
C9A C10A H10E 109.5
C9A C10A H10F 109.5
P1 C4A H4AA 109.3
P1 C4A H4AB 109.3
N1A C4A P1 111.4(6)
N1A C4A H4AA 109.3
N1A C4A H4AB 109.3
H4AA C4A H4AB 108.0
P1 C9A H9AA 103.6
P1 C9A H9AB 103.6
C10A C9A P1 134.5(15)
C10A C9A H9AA 103.6
C10A C9A H9AB 103.6
H9AA C9A H9AB 105.3
P1 C7A H7AA 109.3
P1 C7A H7AB 109.3
H7AA C7A H7AB 108.0
C8A C7A P1 111.6(9)
C8A C7A H7AA 109.3
C8A C7A H7AB 109.3
C7A C8A H8AA 109.5
C7A C8A H8AB 109.5
C7A C8A H8AC 109.5
H8AA C8A H8AB 109.5
H8AA C8A H8AC 109.5
H8AB C8A H8AC 109.5

loop_
_geom_bond_atom_site_label_1
_geom_bond_atom_site_label_2
_geom_bond_distance
Fe01 P2 2.1950(9)
Fe01 P1 2.1971(9)
Fe01 C1 1.776(4)
Fe01 C2 1.766(3)
Fe01 C3 1.768(3)
P2 C11 1.833(3)
P2 C13 1.832(3)
P2 C5 1.860(3)
P1 C7 1.884(8)
P1 C9 1.872(9)
P1 C4 1.838(5)
P1 C4A 1.945(9)
P1 C9A 1.710(16)
P1 C7A 1.747(14)
O3 C3 1.149(4)
O2 C2 1.157(4)
O1 C1 1.149(4)
C11 H11A 0.9900
C11 H11B 0.9900
C11 C12 1.528(5)
F2 B1 1.344(7)
F1 B1 1.378(6)
N1 H1 1.0000
N1 C5 1.496(5)
N1 C6 1.498(8)
N1 C4 1.487(5)
C12 H12A 0.9800
C12 H12B 0.9800
C12 H12C 0.9800
C13 H13A 0.9900
C13 H13B 0.9900
C13 C14 1.523(5)
C5 H5AA 0.9900
C5 H5AB 0.9900
C5 H5BC 0.9900
C5 H5BD 0.9900
C5 N1A 1.420(9)
C14 H14A 0.9800
C14 H14B 0.9800
C14 H14C 0.9800
C6 H6A 0.9800
C6 H6B 0.9800
C6 H6C 0.9800
F4 B1 1.367(7)
C10 H10A 0.9800
C10 H10B 0.9800
C10 H10C 0.9800
C10 C9 1.598(16)
C7 H7A 0.9900
C7 H7B 0.9900
C7 C8 1.524(9)
C9 H9A 0.9900
C9 H9B 0.9900
F3 B1 1.391(7)
C8 H8A 0.9800
C8 H8B 0.9800
C8 H8C 0.9800
C4 H4A 0.9900
C4 H4B 0.9900
F1A B1A 1.353(13)
F2A B1A 1.351(12)
B1A F4A 1.353(13)
B1A F3A 1.347(13)
N1A H1A 1.0000
N1A C6A 1.501(15)
N1A C4A 1.498(7)
C6A H6AA 0.9800
C6A H6AB 0.9800
C6A H6AC 0.9800
C10A H10D 0.9800
C10A H10E 0.9800
C10A H10F 0.9800
C10A C9A 1.50(3)
C4A H4AA 0.9900
C4A H4AB 0.9900
C9A H9AA 0.9900
C9A H9AB 0.9900
C7A H7AA 0.9900
C7A H7AB 0.9900
C7A C8A 1.514(14)
C8A H8AA 0.9800
C8A H8AB 0.9800
C8A H8AC 0.9800

loop_
_geom_torsion_atom_site_label_1
_geom_torsion_atom_site_label_2
_geom_torsion_atom_site_label_3
_geom_torsion_atom_site_label_4
_geom_torsion
Fe01 P2 C11 C12 -51.7(3)
Fe01 P2 C13 C14 -171.4(2)
Fe01 P2 C5 N1 -46.5(4)
Fe01 P2 C5 N1A -19.8(5)
Fe01 P1 C7 C8 -67.0(6)
Fe01 P1 C9 C10 -173.8(7)
Fe01 P1 C4 N1 65.1(4)
Fe01 P1 C9A C10A 160.7(16)
Fe01 P1 C7A C8A -59.0(12)
P2 C5 N1A C6A -176.1(7)
P2 C5 N1A C4A -45.6(10)
C11 P2 C13 C14 -42.0(3)
C11 P2 C5 N1 -172.0(3)
C11 P2 C5 N1A -145.3(5)
N1 C5 N1A C6A -91.6(15)
N1 C5 N1A C4A 39.0(8)
C13 P2 C11 C12 179.4(3)
C13 P2 C5 N1 82.0(3)
C13 P2 C5 N1A 108.6(5)
C5 P2 C11 C12 74.7(3)
C5 P2 C13 C14 58.7(3)
C5 N1 C4 P1 -67.4(6)
C5 N1A C4A P1 73.9(10)
C6 N1 C5 P2 -178.2(4)
C6 N1 C5 N1A 73.3(12)
C6 N1 C4 P1 168.3(4)
C7 P1 C9 C10 63.1(8)
C7 P1 C4 N1 -176.2(5)
C7 P1 C9A C10A 29.4(19)
C7 P1 C7A C8A -3(3)
C9 P1 C7 C8 56.8(6)
C9 P1 C4 N1 -71.5(5)
C9 P1 C9A C10A 94(5)
C9 P1 C7A C8A 73.8(11)
C4 P1 C7 C8 174.8(6)
C4 P1 C9 C10 -37.9(9)
C4 P1 C9A C10A -70.3(18)
C4 P1 C7A C8A -171.1(11)
C4 N1 C5 P2 56.8(6)
C4 N1 C5 N1A -51.6(10)
C6A N1A C4A P1 -153.7(8)
C4A P1 C7 C8 151.9(5)
C4A P1 C9 C10 -51.7(8)
C4A P1 C4 N1 -42.5(5)
C4A P1 C9A C10A -82.7(18)
C4A P1 C7A C8A 166.7(10)
C9A P1 C7 C8 67.7(8)
C9A P1 C9 C10 -55(4)
C9A P1 C4 N1 -68.0(8)
C9A P1 C7A C8A 85.8(11)
C7A P1 C7 C8 163(4)
C7A P1 C9 C10 49.4(9)
C7A P1 C4 N1 -173.3(7)
C7A P1 C9A C10A 15.0(19)

loop_
_twin_individual_id
_twin_individual_mass_fraction_refined
1 0.698(1)
2 0.302(1)
